data_7233542
loop_
_publ_author_name
'Dash, Sibananda G.'
'Thakur, Tejender S.'

_publ_section_title
;
 Cation&#x2219;&#x2219;&#x2219;Cation Hydrogen Bonds in Synephrine Salts:
 A Typical Interaction in an Unusual Environment.
;
_journal_name_full 'Physical Chemistry Chemical Physics'
_journal_paper_doi 10.1039/C9CP03164B
_journal_year 2019
_chemical_formula_moiety '2(C9 H14 N O2), C4 H4 O6'
_chemical_formula_sum 'C22 H32 N2 O10'
_chemical_formula_weight 484.49
_chemical_name_common '(+/-) Synephrine L-tarataric acid salt (2:1)'
_space_group_crystal_system triclinic
_space_group_IT_number 1
_space_group_name_Hall 'P 1'
_space_group_name_H-M_alt 'P 1'
_symmetry_space_group_name_Hall 'P 1'
_symmetry_space_group_name_H-M 'P 1'
_atom_sites_solution_hydrogens mixed
_audit_creation_method SHELXL-2016/6
_audit_update_record
;
2019-05-07 deposited with the CCDC.    2019-08-27 downloaded from the CCDC.
;
_cell_angle_alpha 101.243(5)
_cell_angle_beta 91.903(5)
_cell_angle_gamma 105.888(6)
_cell_formula_units_Z 1
_cell_length_a 5.6127(4)
_cell_length_b 9.3029(7)
_cell_length_c 11.6456(6)
_cell_measurement_reflns_used 3604
_cell_measurement_temperature 293(2)
_cell_measurement_theta_max 30.9960
_cell_measurement_theta_min 2.3610
_cell_volume 571.19(7)
_computing_cell_refinement 'CrysAlisPro 1.171.38.46 (Rigaku OD, 2015)'
_computing_data_collection 'CrysAlisPro 1.171.38.46 (Rigaku OD, 2015)'
_computing_data_reduction 'CrysAlisPro 1.171.38.46 (Rigaku OD, 2015)'
_computing_structure_refinement 'SHELXL-2016/6 (Sheldrick, 2016)'
_diffrn_ambient_temperature 293(2)
_diffrn_detector_area_resol_mean 28.5714
_diffrn_measured_fraction_theta_full 0.974
_diffrn_measured_fraction_theta_max 0.863
_diffrn_measurement_details
;
scan:
    Number of images: 200
               Slice: -30.0000 - 70.0000
         Image width: 0.5000
            Exp time: 6.0000
       Rotation axis: Omega
               Omega: 0.0000
               Kappa: 60.0000
                 Phi: 0.0000
                 XTD: 44.6323
              2theta: -19.6867
scan:
    Number of images: 200
               Slice: -30.0000 - 70.0000
         Image width: 0.5000
            Exp time: 6.0000
       Rotation axis: Omega
               Omega: 0.0000
               Kappa: 60.0000
                 Phi: 90.0000
                 XTD: 44.6323
              2theta: -19.6867
scan:
    Number of images: 200
               Slice: -110.0000 - -10.0000
         Image width: 0.5000
            Exp time: 6.0000
       Rotation axis: Omega
               Omega: 0.0000
               Kappa: -60.0000
                 Phi: 180.0000
                 XTD: 44.6323
              2theta: -19.6867
scan:
    Number of images: 200
               Slice: -110.0000 - -10.0000
         Image width: 0.5000
            Exp time: 6.0000
       Rotation axis: Omega
               Omega: 0.0000
               Kappa: -60.0000
                 Phi: 270.0000
                 XTD: 44.6323
              2theta: -19.6867

;
_diffrn_measurement_device
;
AFC12 (Right): Kappa 3 circle
;
_diffrn_measurement_device_type
;
Rigaku Saturn724+ (4x4 bin mode)
;
_diffrn_measurement_method 'profile data from \w-scans'
_diffrn_orient_matrix_type XPlain
_diffrn_orient_matrix_UB_11 0.105599
_diffrn_orient_matrix_UB_12 0.145877
_diffrn_orient_matrix_UB_13 0.043558
_diffrn_orient_matrix_UB_21 -0.069113
_diffrn_orient_matrix_UB_22 0.077660
_diffrn_orient_matrix_UB_23 0.047745
_diffrn_orient_matrix_UB_31 0.005853
_diffrn_orient_matrix_UB_32 -0.019390
_diffrn_orient_matrix_UB_33 0.085635
_diffrn_radiation_type MoK\a
_diffrn_radiation_wavelength 0.71073
_diffrn_reflns_av_R_equivalents 0.0310
_diffrn_reflns_av_unetI/netI 0.0464
_diffrn_reflns_Laue_measured_fraction_full 0.974
_diffrn_reflns_Laue_measured_fraction_max 0.863
_diffrn_reflns_limit_h_max 8
_diffrn_reflns_limit_h_min -5
_diffrn_reflns_limit_k_max 13
_diffrn_reflns_limit_k_min -11
_diffrn_reflns_limit_l_max 16
_diffrn_reflns_limit_l_min -16
_diffrn_reflns_number 6247
_diffrn_reflns_point_group_measured_fraction_full 0.974
_diffrn_reflns_point_group_measured_fraction_max 0.863
_diffrn_reflns_theta_full 25.242
_diffrn_reflns_theta_max 31.373
_diffrn_reflns_theta_min 2.620
_diffrn_reflns_transf_matrix_11 0.105599
_diffrn_reflns_transf_matrix_12 0.145877
_diffrn_reflns_transf_matrix_13 0.043558
_diffrn_reflns_transf_matrix_21 -0.069113
_diffrn_reflns_transf_matrix_22 0.077660
_diffrn_reflns_transf_matrix_23 0.047745
_diffrn_reflns_transf_matrix_31 0.005853
_diffrn_reflns_transf_matrix_32 -0.019390
_diffrn_reflns_transf_matrix_33 0.085635
_diffrn_source MicroMax003_Mo
_exptl_absorpt_coefficient_mu 0.112
_exptl_absorpt_correction_T_max 1.00000
_exptl_absorpt_correction_T_min 0.81632
_exptl_absorpt_correction_type multi-scan
_exptl_absorpt_process_details
;
CrysAlisPro 1.171.38.46 (Rigaku Oxford Diffraction, 2015)
Empirical absorption correction using spherical harmonics,
 implemented in SCALE3 ABSPACK scaling algorithm.
;
_exptl_crystal_colour Colorless
_exptl_crystal_density_diffrn 1.408
_exptl_crystal_description Block
_exptl_crystal_F_000 258
_exptl_crystal_size_max 0.500
_exptl_crystal_size_mid 0.130
_exptl_crystal_size_min 0.120
_refine_diff_density_max 0.215
_refine_diff_density_min -0.186
_refine_diff_density_rms 0.042
_refine_ls_abs_structure_details
;
 Refined as an inversion twin.
;
_refine_ls_abs_structure_Flack 2.5(16)
_refine_ls_extinction_method none
_refine_ls_goodness_of_fit_ref 1.037
_refine_ls_hydrogen_treatment mixed
_refine_ls_matrix_type full
_refine_ls_number_parameters 346
_refine_ls_number_reflns 3932
_refine_ls_number_restraints 3
_refine_ls_restrained_S_all 1.037
_refine_ls_R_factor_all 0.0607
_refine_ls_R_factor_gt 0.0481
_refine_ls_shift/su_max 0.000
_refine_ls_shift/su_mean 0.000
_refine_ls_structure_factor_coef Fsqd
_refine_ls_weighting_details 'w=1/[\s^2^(Fo^2^)+(0.0518P)^2^+0.0886P] where P=(Fo^2^+2Fc^2^)/3'
_refine_ls_weighting_scheme calc
_refine_ls_wR_factor_gt 0.1082
_refine_ls_wR_factor_ref 0.1227
_reflns_Friedel_coverage 1.000
_reflns_Friedel_fraction_full 0.974
_reflns_Friedel_fraction_max 0.863
_reflns_number_gt 3142
_reflns_number_total 3932
_reflns_threshold_expression 'I > 2\s(I)'
_cod_data_source_file c9cp03164b2.cif
_cod_data_source_block SD20170302CM1_RT
_cod_database_code 7233542
_shelx_shelxl_version_number 2016/6
_shelx_space_group_comment
;
The symmetry employed for this shelxl refinement is uniquely defined
by the following loop, which should always be used as a source of
symmetry information in preference to the above space-group names.
They are only intended as comments.
;

loop_
_space_group_symop_operation_xyz
'x, y, z'

loop_
_atom_site_label
_atom_site_type_symbol
_atom_site_fract_x
_atom_site_fract_y
_atom_site_fract_z
_atom_site_U_iso_or_equiv
_atom_site_adp_type
_atom_site_occupancy
_atom_site_site_symmetry_order
_atom_site_calc_flag
_atom_site_refinement_flags_posn
_atom_site_refinement_flags_adp
C19 C 0.7120(8) 0.8315(4) 0.6218(3) 0.0427(8) Uani 1 1 d . .
C20 C 0.7643(7) 0.6925(4) 0.6588(3) 0.0375(7) Uani 1 1 d . .
H20 H 0.715797 0.604962 0.591966 0.045 Uiso 1 1 calc R U
C21 C 0.6152(6) 0.6526(4) 0.7610(3) 0.0343(6) Uani 1 1 d . .
H21 H 0.438075 0.630878 0.736400 0.041 Uiso 1 1 calc R U
C22 C 0.6594(6) 0.5093(3) 0.7921(3) 0.0326(6) Uani 1 1 d . .
O7 O 0.5071(6) 0.8078(3) 0.5644(3) 0.0671(10) Uani 1 1 d . .
O8 O 0.8710(6) 0.9575(3) 0.6506(2) 0.0550(7) Uani 1 1 d . .
O9 O 1.0171(5) 0.7198(3) 0.6966(2) 0.0504(6) Uani 1 1 d . .
H9 H 1.102084 0.735569 0.641969 0.089(18) Uiso 1 1 calc R .
O10 O 0.6834(5) 0.7813(2) 0.85645(19) 0.0403(5) Uani 1 1 d . .
O11 O 0.5397(5) 0.3855(3) 0.7284(2) 0.0454(6) Uani 1 1 d . .
O12 O 0.8122(5) 0.5237(3) 0.8778(2) 0.0439(6) Uani 1 1 d . .
C10 C 0.2423(6) -0.0500(4) 0.3068(3) 0.0342(7) Uani 1 1 d . .
C11 C 0.0209(6) -0.1512(4) 0.2475(3) 0.0401(8) Uani 1 1 d . .
H11 H -0.120981 -0.172008 0.287507 0.048 Uiso 1 1 calc R U
C12 C 0.0094(6) -0.2205(4) 0.1309(3) 0.0390(7) Uani 1 1 d . .
H12 H -0.139462 -0.287056 0.092592 0.047 Uiso 1 1 calc R U
C13 C 0.2194(6) -0.1911(4) 0.0710(2) 0.0326(6) Uani 1 1 d . .
C14 C 0.4393(6) -0.0913(4) 0.1286(3) 0.0403(8) Uani 1 1 d . .
H14 H 0.581698 -0.071634 0.088711 0.048 Uiso 1 1 calc R U
C15 C 0.4481(6) -0.0206(4) 0.2451(3) 0.0400(8) Uani 1 1 d . .
H15 H 0.596122 0.048121 0.282503 0.048 Uiso 1 1 calc R U
C16 C 0.2474(7) 0.0226(4) 0.4350(3) 0.0372(7) Uani 1 1 d . .
H16 H 0.141547 -0.052860 0.473609 0.045 Uiso 1 1 calc R U
C17 C 0.1497(7) 0.1596(4) 0.4497(3) 0.0395(7) Uani 1 1 d . .
H17A H 0.260439 0.238973 0.417767 0.047 Uiso 1 1 calc R U
H17B H -0.012824 0.131347 0.406442 0.047 Uiso 1 1 calc R U
C18 C 0.0118(8) 0.3430(5) 0.5967(3) 0.0520(9) Uani 1 1 d . .
H18A H 0.093352 0.421687 0.557027 0.078 Uiso 1 1 calc R U
H18B H 0.025302 0.384778 0.679621 0.078 Uiso 1 1 calc R U
H18C H -0.160612 0.303757 0.567476 0.078 Uiso 1 1 calc R U
N6 N 0.1300(6) 0.2187(3) 0.5753(2) 0.0358(6) Uani 1 1 d . .
O4 O 0.2178(5) -0.2543(3) -0.04505(19) 0.0445(6) Uani 1 1 d . .
O5 O 0.4893(5) 0.0726(3) 0.4942(2) 0.0453(6) Uani 1 1 d . .
C1 C 0.1314(7) 0.3724(4) 0.0967(3) 0.0413(8) Uani 1 1 d . .
C2 C 0.3420(7) 0.4795(4) 0.1554(3) 0.0475(9) Uani 1 1 d . .
H2 H 0.487671 0.498552 0.117972 0.057 Uiso 1 1 calc R U
C3 C 0.3424(8) 0.5597(4) 0.2690(3) 0.0518(10) Uani 1 1 d . .
H3 H 0.486849 0.632002 0.306612 0.062 Uiso 1 1 calc R U
C4 C 0.1299(8) 0.5324(4) 0.3257(3) 0.0474(9) Uani 1 1 d . .
C5 C -0.0840(8) 0.4243(5) 0.2675(4) 0.0591(11) Uani 1 1 d . .
H5 H -0.229466 0.404167 0.305107 0.071 Uiso 1 1 calc R U
C6 C -0.0809(7) 0.3477(5) 0.1552(4) 0.0554(10) Uani 1 1 d . .
H6 H -0.226155 0.276813 0.117019 0.067 Uiso 1 1 calc R U
C7 C 0.1397(7) 0.2823(4) -0.0249(3) 0.0440(8) Uani 1 1 d . .
H7 H 0.291098 0.332242 -0.057909 0.053 Uiso 1 1 calc R U
C8 C 0.1434(8) 0.1229(4) -0.0161(3) 0.0476(9) Uani 1 1 d . .
H8A H 0.287821 0.130023 0.035140 0.057 Uiso 1 1 calc R U
H8B H -0.003598 0.075585 0.019423 0.057 Uiso 1 1 calc R U
C9 C 0.3941(8) 0.0610(5) -0.1818(4) 0.0628(11) Uani 1 1 d . .
H9A H 0.444993 0.167483 -0.184365 0.094 Uiso 1 1 calc R U
H9B H 0.378699 0.000358 -0.259893 0.094 Uiso 1 1 calc R U
H9C H 0.516021 0.039113 -0.133456 0.094 Uiso 1 1 calc R U
N3 N 0.1508(6) 0.0239(3) -0.1316(3) 0.0432(7) Uani 1 1 d . .
O1 O 0.1174(7) 0.6107(4) 0.4362(2) 0.0670(9) Uani 1 1 d . .
H1A H 0.258022 0.660106 0.465469 0.12(3) Uiso 1 1 calc R .
O2 O -0.0680(6) 0.2612(3) -0.1037(3) 0.0670(10) Uani 1 1 d . .
H4A H 0.069(7) -0.336(4) -0.069(3) 0.045(10) Uiso 1 1 d . .
H5A H 0.475(13) -0.031(8) 0.521(6) 0.13(2) Uiso 1 1 d . .
H6A H 0.035(8) 0.142(5) 0.605(3) 0.050(11) Uiso 1 1 d . .
H6B H 0.264(8) 0.246(4) 0.612(3) 0.038(10) Uiso 1 1 d . .
H3B H 0.123(8) -0.080(5) -0.122(3) 0.058(12) Uiso 1 1 d . .
H3A H 0.013(11) 0.023(5) -0.194(4) 0.082(15) Uiso 1 1 d . .
H10 H 0.527(12) 0.768(7) 0.905(5) 0.12(2) Uiso 1 1 d . .
H2A H -0.106(10) 0.342(6) -0.118(4) 0.079(16) Uiso 1 1 d . .

loop_
_atom_site_aniso_label
_atom_site_aniso_U_11
_atom_site_aniso_U_22
_atom_site_aniso_U_33
_atom_site_aniso_U_23
_atom_site_aniso_U_13
_atom_site_aniso_U_12
C19 0.069(2) 0.0349(17) 0.0289(13) 0.0084(12) 0.0042(14) 0.0206(17)
C20 0.051(2) 0.0329(16) 0.0310(14) 0.0041(12) 0.0043(13) 0.0177(15)
C21 0.0350(15) 0.0331(16) 0.0349(14) 0.0052(12) -0.0004(12) 0.0115(12)
C22 0.0346(15) 0.0287(15) 0.0337(14) 0.0066(11) 0.0021(11) 0.0077(12)
O7 0.094(3) 0.0485(16) 0.0577(17) 0.0054(13) -0.0314(16) 0.0272(16)
O8 0.070(2) 0.0385(14) 0.0578(15) 0.0213(11) 0.0061(13) 0.0106(13)
O9 0.0490(15) 0.0556(16) 0.0575(15) 0.0217(13) 0.0227(12) 0.0244(12)
O10 0.0507(14) 0.0310(11) 0.0378(11) 0.0018(9) 0.0097(10) 0.0126(10)
O11 0.0503(14) 0.0299(11) 0.0502(13) 0.0010(9) -0.0076(11) 0.0088(10)
O12 0.0547(15) 0.0340(12) 0.0416(12) 0.0070(9) -0.0123(10) 0.0132(10)
C10 0.0350(16) 0.0333(16) 0.0343(14) 0.0058(12) -0.0003(12) 0.0112(13)
C11 0.0312(16) 0.0444(19) 0.0391(16) 0.0052(13) 0.0065(12) 0.0036(14)
C12 0.0347(17) 0.0355(17) 0.0384(15) 0.0009(12) 0.0000(12) 0.0016(14)
C13 0.0343(16) 0.0310(15) 0.0324(14) 0.0062(11) 0.0018(11) 0.0097(12)
C14 0.0282(16) 0.049(2) 0.0401(16) 0.0076(14) 0.0041(12) 0.0060(14)
C15 0.0314(16) 0.0445(19) 0.0369(15) 0.0038(14) -0.0023(12) 0.0030(14)
C16 0.0423(18) 0.0342(16) 0.0325(14) 0.0040(12) -0.0017(12) 0.0095(14)
C17 0.0474(19) 0.0423(18) 0.0309(14) 0.0049(12) -0.0028(12) 0.0192(15)
C18 0.050(2) 0.049(2) 0.059(2) 0.0010(17) 0.0033(17) 0.0240(18)
N6 0.0383(15) 0.0315(14) 0.0366(13) 0.0072(11) -0.0006(11) 0.0087(12)
O4 0.0428(14) 0.0485(14) 0.0339(11) 0.0009(10) 0.0042(10) 0.0050(11)
O5 0.0484(14) 0.0446(14) 0.0406(12) 0.0022(10) -0.0106(10) 0.0160(11)
C1 0.0388(18) 0.0330(17) 0.0512(18) 0.0102(14) -0.0034(14) 0.0087(14)
C2 0.042(2) 0.0396(19) 0.053(2) 0.0059(15) 0.0059(16) 0.0020(16)
C3 0.043(2) 0.046(2) 0.054(2) 0.0044(16) -0.0020(16) -0.0026(17)
C4 0.056(2) 0.0383(19) 0.0488(19) 0.0104(15) 0.0065(16) 0.0148(17)
C5 0.043(2) 0.062(3) 0.069(3) 0.010(2) 0.0132(18) 0.0107(19)
C6 0.0335(19) 0.054(2) 0.070(3) 0.007(2) -0.0075(18) 0.0030(17)
C7 0.045(2) 0.0371(18) 0.0459(17) 0.0078(14) -0.0058(15) 0.0077(15)
C8 0.055(2) 0.044(2) 0.0478(19) 0.0103(16) -0.0052(16) 0.0210(17)
C9 0.048(2) 0.058(3) 0.087(3) 0.027(2) 0.018(2) 0.0128(19)
N3 0.0425(17) 0.0358(16) 0.0493(16) 0.0087(13) -0.0033(12) 0.0091(13)
O1 0.080(3) 0.064(2) 0.0522(16) 0.0068(14) 0.0196(16) 0.0146(19)
O2 0.081(2) 0.0447(16) 0.0728(19) 0.0014(14) -0.0341(17) 0.0260(16)

loop_
_atom_type_symbol
_atom_type_description
_atom_type_scat_dispersion_real
_atom_type_scat_dispersion_imag
_atom_type_scat_source
C C 0.0033 0.0016 'International Tables Vol C Tables 4.2.6.8 and 6.1.1.4'
H H 0.0000 0.0000 'International Tables Vol C Tables 4.2.6.8 and 6.1.1.4'
N N 0.0061 0.0033 'International Tables Vol C Tables 4.2.6.8 and 6.1.1.4'
O O 0.0106 0.0060 'International Tables Vol C Tables 4.2.6.8 and 6.1.1.4'

loop_
_geom_angle_atom_site_label_1
_geom_angle_atom_site_label_2
_geom_angle_atom_site_label_3
_geom_angle
O8 C19 O7 124.7(3)
O8 C19 C20 118.8(3)
O7 C19 C20 116.4(3)
O9 C20 C21 106.9(2)
O9 C20 C19 112.4(3)
C21 C20 C19 110.3(3)
O10 C21 C20 108.6(2)
O10 C21 C22 113.1(2)
C20 C21 C22 109.4(3)
O11 C22 O12 124.7(3)
O11 C22 C21 116.2(3)
O12 C22 C21 119.0(3)
C15 C10 C11 118.1(3)
C15 C10 C16 122.4(3)
C11 C10 C16 119.5(3)
C12 C11 C10 121.2(3)
C11 C12 C13 119.8(3)
O4 C13 C12 122.4(3)
O4 C13 C14 118.0(3)
C12 C13 C14 119.6(3)
C15 C14 C13 120.1(3)
C10 C15 C14 121.2(3)
O5 C16 C17 107.0(3)
O5 C16 C10 113.0(3)
C17 C16 C10 111.3(2)
N6 C17 C16 110.5(2)
C18 N6 C17 114.0(3)
C2 C1 C6 117.4(4)
C2 C1 C7 120.4(4)
C6 C1 C7 122.2(3)
C1 C2 C3 121.7(4)
C4 C3 C2 119.9(3)
O1 C4 C3 122.5(4)
O1 C4 C5 118.4(4)
C3 C4 C5 119.0(4)
C6 C5 C4 120.0(4)
C5 C6 C1 122.0(3)
O2 C7 C1 114.8(4)
O2 C7 C8 105.2(3)
C1 C7 C8 108.7(3)
N3 C8 C7 113.1(3)
C9 N3 C8 114.5(3)

loop_
_geom_bond_atom_site_label_1
_geom_bond_atom_site_label_2
_geom_bond_distance
C19 O8 1.240(4)
C19 O7 1.253(5)
C19 C20 1.536(4)
C20 O9 1.410(4)
C20 C21 1.525(4)
C21 O10 1.420(4)
C21 C22 1.527(4)
C22 O11 1.241(4)
C22 O12 1.256(4)
C10 C15 1.373(5)
C10 C11 1.399(4)
C10 C16 1.510(4)
C11 C12 1.376(4)
C12 C13 1.379(5)
C13 O4 1.363(4)
C13 C14 1.382(4)
C14 C15 1.381(4)
C16 O5 1.415(4)
C16 C17 1.503(5)
C17 N6 1.479(4)
C18 N6 1.469(5)
C1 C2 1.376(5)
C1 C6 1.379(6)
C1 C7 1.508(5)
C2 C3 1.385(5)
C3 C4 1.369(6)
C4 O1 1.364(4)
C4 C5 1.390(6)
C5 C6 1.365(6)
C7 O2 1.405(4)
C7 C8 1.512(5)
C8 N3 1.483(5)
C9 N3 1.483(5)
